data_7121278
loop_
_publ_author_name
'Yao, Changguang'
'Wang, Xiufang'
'Huang, Kuo-Wei'

_publ_section_title
;
 Nitrogen atom transfer mediated by a new PN<sup>3</sup>P-pincer nickel
 core via a putative nitrido nickel intermediate.
;
_journal_issue 32
_journal_name_full 'Chemical communications (Cambridge, England)'
_journal_page_first 3940
_journal_page_last 3943
_journal_paper_doi 10.1039/c7cc09804a
_journal_volume 54
_journal_year 2018
_chemical_formula_sum 'C27 H52 Br N3 Ni O0 P2'
_chemical_formula_weight 619.28
_chemical_name_systematic 1-Br
_space_group_IT_number 14
_space_group_name_Hall '-P 2ybc'
_space_group_name_H-M_alt 'P 1 21/c 1'
_symmetry_cell_setting Monoclinic'
_symmetry_space_group_name_Hall '-P 2ybc'
_symmetry_space_group_name_H-M 'P 1 21/c 1'
_atom_sites_solution_hydrogens geom
_atom_sites_solution_primary direct
_atom_sites_solution_secondary difmap
_audit_creation_method SHELXL-97
_audit_update_record
;
2017-12-14 deposited with the CCDC.
2018-02-13 downloaded from the CCDC.
;
_cell_angle_alpha 90.00
_cell_angle_beta 93.8170(10)
_cell_angle_gamma 90.00
_cell_formula_units_Z 4
_cell_length_a 18.6867(7)
_cell_length_b 10.6672(4)
_cell_length_c 15.8620(6)
_cell_measurement_reflns_used 9208
_cell_measurement_temperature 150(2)
_cell_measurement_theta_max 70.03
_cell_measurement_theta_min 4.74
_cell_volume 3154.8(2)
_computing_structure_refinement 'SHELXL-97 (Sheldrick, 1997)'
_computing_structure_solution 'SHELXS-97 (Sheldrick, 1990)'
_diffrn_ambient_temperature 150(2)
_diffrn_measured_fraction_theta_full 0.999
_diffrn_measured_fraction_theta_max 0.999
_diffrn_measurement_device_type 'Bruker APEX-II CCD'
_diffrn_measurement_method '\f and \w scans'
_diffrn_radiation_monochromator graphite
_diffrn_radiation_source 'fine-focus sealed tube'
_diffrn_radiation_type CuK\a
_diffrn_radiation_wavelength 1.54178
_diffrn_reflns_av_R_equivalents 0.0333
_diffrn_reflns_av_sigmaI/netI 0.0192
_diffrn_reflns_limit_h_max 22
_diffrn_reflns_limit_h_min -22
_diffrn_reflns_limit_k_max 11
_diffrn_reflns_limit_k_min -13
_diffrn_reflns_limit_l_max 18
_diffrn_reflns_limit_l_min -19
_diffrn_reflns_number 48640
_diffrn_reflns_theta_full 70.14
_diffrn_reflns_theta_max 70.14
_diffrn_reflns_theta_min 2.37
_exptl_absorpt_coefficient_mu 3.461
_exptl_absorpt_correction_T_max 0.6248
_exptl_absorpt_correction_T_min 0.5444
_exptl_absorpt_correction_type multi-scan
_exptl_crystal_colour block
_exptl_crystal_density_diffrn 1.304
_exptl_crystal_density_method 'not measured'
_exptl_crystal_description ycg-14
_exptl_crystal_F_000 1312
_exptl_crystal_size_max 0.20
_exptl_crystal_size_mid 0.18
_exptl_crystal_size_min 0.15
_refine_diff_density_max 1.530
_refine_diff_density_min -1.811
_refine_diff_density_rms 0.071
_refine_ls_extinction_method none
_refine_ls_goodness_of_fit_ref 1.016
_refine_ls_hydrogen_treatment constr
_refine_ls_matrix_type full
_refine_ls_number_parameters 322
_refine_ls_number_reflns 5991
_refine_ls_number_restraints 0
_refine_ls_restrained_S_all 1.016
_refine_ls_R_factor_all 0.0428
_refine_ls_R_factor_gt 0.0406
_refine_ls_shift/su_max 0.001
_refine_ls_shift/su_mean 0.000
_refine_ls_structure_factor_coef Fsqd
_refine_ls_weighting_details 'calc w=1/[\s^2^(Fo^2^)+(0.0450P)^2^+5.7426P] where P=(Fo^2^+2Fc^2^)/3'
_refine_ls_weighting_scheme calc
_refine_ls_wR_factor_gt 0.1026
_refine_ls_wR_factor_ref 0.1045
_reflns_number_gt 5660
_reflns_number_total 5991
_reflns_threshold_expression >2sigma(I)
_cod_data_source_file c7cc09804a2.cif
_cod_data_source_block ycg-14_a
_cod_depositor_comments 'Adding full bibliography for 7121278--7121283.cif.'
_cod_original_sg_symbol_H-M P2(1)/c
_cod_database_code 7121278

loop_
_symmetry_equiv_pos_as_xyz
'x, y, z'
'-x, y+1/2, -z+1/2'
'-x, -y, -z'
'x, -y-1/2, z-1/2'

loop_
_atom_site_label
_atom_site_type_symbol
_atom_site_fract_x
_atom_site_fract_y
_atom_site_fract_z
_atom_site_U_iso_or_equiv
_atom_site_adp_type
_atom_site_occupancy
_atom_site_symmetry_multiplicity
_atom_site_calc_flag
_atom_site_refinement_flags
Br1 Br 0.234146(19) 0.82232(3) 0.68196(3) 0.05929(14) Uani 1 1 d .
C1 C 0.19899(13) 0.3575(2) 0.69553(15) 0.0260(5) Uani 1 1 d .
C2 C 0.20183(15) 0.2152(2) 0.6901(2) 0.0381(6) Uani 1 1 d .
C3 C 0.26935(15) 0.1687(3) 0.6557(2) 0.0397(7) Uani 1 1 d .
H3 H 0.2750 0.0806 0.6504 0.048 Uiso 1 1 calc R
C4 C 0.32181(14) 0.2410(3) 0.63225(18) 0.0331(6) Uani 1 1 d .
C5 C 0.31606(12) 0.3789(2) 0.63954(15) 0.0256(5) Uani 1 1 d .
C6 C 0.13761(17) 0.1690(3) 0.6344(3) 0.0609(11) Uani 1 1 d .
H6A H 0.1382 0.0762 0.6338 0.073 Uiso 1 1 calc R
H6B H 0.0931 0.1958 0.6598 0.073 Uiso 1 1 calc R
C7 C 0.1353(2) 0.2153(4) 0.5447(3) 0.0832(16) Uani 1 1 d .
H7A H 0.1375 0.3071 0.5444 0.125 Uiso 1 1 calc R
H7B H 0.0907 0.1876 0.5144 0.125 Uiso 1 1 calc R
H7C H 0.1763 0.1814 0.5167 0.125 Uiso 1 1 calc R
C8 C 0.1973(2) 0.1605(3) 0.7813(3) 0.0675(12) Uani 1 1 d .
H8A H 0.1536 0.1938 0.8054 0.081 Uiso 1 1 calc R
H8B H 0.1921 0.0683 0.7772 0.081 Uiso 1 1 calc R
C9 C 0.2617(3) 0.1905(5) 0.8417(3) 0.0917(17) Uani 1 1 d .
H9A H 0.3038 0.1451 0.8241 0.138 Uiso 1 1 calc R
H9B H 0.2517 0.1649 0.8991 0.138 Uiso 1 1 calc R
H9C H 0.2711 0.2808 0.8408 0.138 Uiso 1 1 calc R
C10 C 0.38833(16) 0.1863(3) 0.5970(2) 0.0458(7) Uani 1 1 d .
H10A H 0.4304 0.2375 0.6168 0.055 Uiso 1 1 calc R
H10B H 0.3959 0.1004 0.6195 0.055 Uiso 1 1 calc R
C11 C 0.3842(2) 0.1814(4) 0.5034(2) 0.0637(10) Uani 1 1 d .
H11A H 0.3422 0.1322 0.4832 0.096 Uiso 1 1 calc R
H11B H 0.4277 0.1422 0.4844 0.096 Uiso 1 1 calc R
H11C H 0.3799 0.2667 0.4806 0.096 Uiso 1 1 calc R
C12 C 0.13124(13) 0.5998(2) 0.84049(15) 0.0270(5) Uani 1 1 d .
C13 C 0.19983(15) 0.5501(3) 0.88745(18) 0.0429(7) Uani 1 1 d .
H13A H 0.1985 0.5679 0.9479 0.064 Uiso 1 1 calc R
H13B H 0.2416 0.5913 0.8656 0.064 Uiso 1 1 calc R
H13C H 0.2032 0.4594 0.8788 0.064 Uiso 1 1 calc R
C14 C 0.06709(16) 0.5315(4) 0.87397(18) 0.0471(8) Uani 1 1 d .
H14A H 0.0690 0.4425 0.8588 0.071 Uiso 1 1 calc R
H14B H 0.0225 0.5683 0.8490 0.071 Uiso 1 1 calc R
H14C H 0.0686 0.5397 0.9356 0.071 Uiso 1 1 calc R
C15 C 0.1262(2) 0.7404(3) 0.85703(19) 0.0497(8) Uani 1 1 d .
H15A H 0.1287 0.7556 0.9181 0.075 Uiso 1 1 calc R
H15B H 0.0807 0.7724 0.8315 0.075 Uiso 1 1 calc R
H15C H 0.1661 0.7833 0.8322 0.075 Uiso 1 1 calc R
C16 C 0.06173(13) 0.6059(2) 0.65592(16) 0.0299(5) Uani 1 1 d .
C17 C -0.00009(16) 0.5122(3) 0.6657(2) 0.0478(8) Uani 1 1 d .
H17A H -0.0154 0.5162 0.7235 0.072 Uiso 1 1 calc R
H17B H 0.0164 0.4271 0.6540 0.072 Uiso 1 1 calc R
H17C H -0.0405 0.5337 0.6258 0.072 Uiso 1 1 calc R
C18 C 0.08598(17) 0.5928(4) 0.56660(17) 0.0482(8) Uani 1 1 d .
H18A H 0.0449 0.6053 0.5258 0.072 Uiso 1 1 calc R
H18B H 0.1059 0.5088 0.5593 0.072 Uiso 1 1 calc R
H18C H 0.1228 0.6558 0.5572 0.072 Uiso 1 1 calc R
C19 C 0.03400(19) 0.7371(3) 0.6715(2) 0.0535(9) Uani 1 1 d .
H19A H 0.0725 0.7980 0.6651 0.080 Uiso 1 1 calc R
H19B H 0.0178 0.7423 0.7289 0.080 Uiso 1 1 calc R
H19C H -0.0062 0.7557 0.6306 0.080 Uiso 1 1 calc R
C20 C 0.43077(14) 0.6463(3) 0.70884(16) 0.0313(5) Uani 1 1 d .
C21 C 0.41909(16) 0.5657(3) 0.78728(17) 0.0415(7) Uani 1 1 d .
H21A H 0.4560 0.5857 0.8321 0.062 Uiso 1 1 calc R
H21B H 0.4222 0.4768 0.7725 0.062 Uiso 1 1 calc R
H21C H 0.3716 0.5834 0.8072 0.062 Uiso 1 1 calc R
C22 C 0.50410(14) 0.6140(3) 0.67702(19) 0.0445(7) Uani 1 1 d .
H22A H 0.5026 0.5293 0.6529 0.067 Uiso 1 1 calc R
H22B H 0.5407 0.6174 0.7242 0.067 Uiso 1 1 calc R
H22C H 0.5160 0.6744 0.6336 0.067 Uiso 1 1 calc R
C23 C 0.4279(2) 0.7849(3) 0.7340(2) 0.0546(9) Uani 1 1 d .
H23A H 0.4650 0.8018 0.7793 0.082 Uiso 1 1 calc R
H23B H 0.3806 0.8041 0.7540 0.082 Uiso 1 1 calc R
H23C H 0.4364 0.8374 0.6850 0.082 Uiso 1 1 calc R
C24 C 0.36344(15) 0.6693(3) 0.52368(16) 0.0365(6) Uani 1 1 d .
C25 C 0.42357(18) 0.6059(4) 0.47806(19) 0.0539(9) Uani 1 1 d .
H25A H 0.4175 0.5147 0.4800 0.081 Uiso 1 1 calc R
H25B H 0.4701 0.6288 0.5060 0.081 Uiso 1 1 calc R
H25C H 0.4215 0.6338 0.4191 0.081 Uiso 1 1 calc R
C26 C 0.3742(2) 0.8106(3) 0.5242(2) 0.0549(9) Uani 1 1 d .
H26A H 0.4211 0.8308 0.5522 0.082 Uiso 1 1 calc R
H26B H 0.3364 0.8505 0.5547 0.082 Uiso 1 1 calc R
H26C H 0.3720 0.8417 0.4659 0.082 Uiso 1 1 calc R
C27 C 0.29178(17) 0.6372(4) 0.47621(19) 0.0504(8) Uani 1 1 d .
H27A H 0.2934 0.6612 0.4167 0.076 Uiso 1 1 calc R
H27B H 0.2531 0.6831 0.5014 0.076 Uiso 1 1 calc R
H27C H 0.2830 0.5469 0.4801 0.076 Uiso 1 1 calc R
N1 N 0.25474(10) 0.43208(18) 0.67107(12) 0.0228(4) Uani 1 1 d .
N2 N 0.14165(11) 0.40573(19) 0.72408(13) 0.0265(4) Uani 1 1 d .
N3 N 0.36864(10) 0.4483(2) 0.61723(12) 0.0268(4) Uani 1 1 d .
Ni1 Ni 0.24730(2) 0.60813(4) 0.67944(2) 0.02185(11) Uani 1 1 d .
P1 P 0.14231(3) 0.56426(5) 0.72676(4) 0.02053(13) Uani 1 1 d .
P2 P 0.35497(3) 0.60361(6) 0.63171(4) 0.02393(14) Uani 1 1 d .

loop_
_atom_site_aniso_label
_atom_site_aniso_U_11
_atom_site_aniso_U_22
_atom_site_aniso_U_33
_atom_site_aniso_U_23
_atom_site_aniso_U_13
_atom_site_aniso_U_12
Br1 0.0558(2) 0.01647(16) 0.1105(3) 0.00215(15) 0.0427(2) 0.00022(12)
C1 0.0270(12) 0.0179(11) 0.0330(12) -0.0029(9) 0.0018(10) 0.0009(9)
C2 0.0363(14) 0.0156(13) 0.0636(18) -0.0052(12) 0.0129(13) 0.0003(10)
C3 0.0378(15) 0.0206(13) 0.0610(18) -0.0105(12) 0.0055(13) 0.0055(11)
C4 0.0291(13) 0.0251(13) 0.0447(15) -0.0111(11) 0.0003(11) 0.0076(10)
C5 0.0232(11) 0.0270(13) 0.0264(11) -0.0066(9) -0.0008(9) 0.0038(9)
C6 0.0350(16) 0.0305(17) 0.117(3) -0.0336(19) 0.0037(18) -0.0038(13)
C7 0.073(3) 0.071(3) 0.100(3) -0.052(3) -0.037(2) 0.017(2)
C8 0.091(3) 0.0246(16) 0.091(3) 0.0155(17) 0.040(2) 0.0135(17)
C9 0.141(5) 0.069(3) 0.064(3) 0.019(2) 0.001(3) 0.045(3)
C10 0.0322(15) 0.0401(17) 0.065(2) -0.0183(15) 0.0029(13) 0.0081(12)
C11 0.059(2) 0.068(3) 0.066(2) -0.0202(19) 0.0202(18) 0.0008(18)
C12 0.0272(12) 0.0289(13) 0.0250(11) -0.0038(10) 0.0030(9) 0.0003(10)
C13 0.0366(15) 0.060(2) 0.0314(14) -0.0034(13) -0.0051(11) 0.0061(14)
C14 0.0385(15) 0.071(2) 0.0329(14) 0.0030(14) 0.0084(12) -0.0127(15)
C15 0.074(2) 0.0371(17) 0.0382(16) -0.0147(13) 0.0069(15) 0.0090(16)
C16 0.0277(12) 0.0299(14) 0.0312(13) -0.0049(10) -0.0034(10) 0.0056(10)
C17 0.0322(15) 0.067(2) 0.0430(16) 0.0009(15) -0.0042(12) -0.0085(14)
C18 0.0434(17) 0.073(2) 0.0276(14) 0.0076(14) -0.0002(12) 0.0040(16)
C19 0.0509(19) 0.0396(18) 0.067(2) -0.0037(15) -0.0170(16) 0.0157(15)
C20 0.0292(13) 0.0368(14) 0.0282(12) -0.0039(11) 0.0035(10) -0.0046(11)
C21 0.0372(15) 0.061(2) 0.0259(13) 0.0033(13) -0.0006(11) -0.0069(14)
C22 0.0263(13) 0.068(2) 0.0389(15) -0.0033(14) 0.0035(11) -0.0058(13)
C23 0.059(2) 0.0419(19) 0.061(2) -0.0150(15) -0.0094(16) -0.0088(15)
C24 0.0345(14) 0.0480(17) 0.0276(13) 0.0087(12) 0.0079(11) 0.0065(12)
C25 0.0466(17) 0.086(3) 0.0307(14) 0.0125(15) 0.0160(13) 0.0206(17)
C26 0.063(2) 0.052(2) 0.0517(19) 0.0232(16) 0.0180(16) -0.0004(16)
C27 0.0443(17) 0.074(2) 0.0322(15) 0.0063(15) -0.0019(12) 0.0114(16)
N1 0.0225(9) 0.0180(10) 0.0281(10) -0.0036(8) 0.0030(8) 0.0025(7)
N2 0.0253(10) 0.0175(10) 0.0371(11) -0.0023(8) 0.0053(8) -0.0011(8)
N3 0.0230(10) 0.0300(11) 0.0276(10) -0.0053(8) 0.0029(8) 0.0029(8)
Ni1 0.0227(2) 0.0155(2) 0.0280(2) -0.00049(15) 0.00651(16) 0.00094(14)
P1 0.0198(3) 0.0165(3) 0.0255(3) -0.0022(2) 0.0030(2) 0.0012(2)
P2 0.0227(3) 0.0260(3) 0.0237(3) -0.0003(2) 0.0055(2) -0.0001(2)

loop_
_atom_type_symbol
_atom_type_description
_atom_type_scat_dispersion_real
_atom_type_scat_dispersion_imag
_atom_type_scat_source
C C 0.0181 0.0091 'International Tables Vol C Tables 4.2.6.8 and 6.1.1.4'
H H 0.0000 0.0000 'International Tables Vol C Tables 4.2.6.8 and 6.1.1.4'
N N 0.0311 0.0180 'International Tables Vol C Tables 4.2.6.8 and 6.1.1.4'
O O 0.0492 0.0322 'International Tables Vol C Tables 4.2.6.8 and 6.1.1.4'
P P 0.2955 0.4335 'International Tables Vol C Tables 4.2.6.8 and 6.1.1.4'
Ni Ni -3.0029 0.5091 'International Tables Vol C Tables 4.2.6.8 and 6.1.1.4'
Br Br -0.6763 1.2805 'International Tables Vol C Tables 4.2.6.8 and 6.1.1.4'

loop_
_geom_angle_atom_site_label_1
_geom_angle_atom_site_label_2
_geom_angle_atom_site_label_3
_geom_angle
N2 C1 N1 121.6(2)
N2 C1 C2 116.6(2)
N1 C1 C2 121.8(2)
C3 C2 C1 112.7(2)
C3 C2 C6 109.4(3)
C1 C2 C6 109.0(2)
C3 C2 C8 108.2(3)
C1 C2 C8 108.4(2)
C6 C2 C8 109.0(3)
C4 C3 C2 124.8(2)
C4 C3 H3 117.6
C2 C3 H3 117.6
C3 C4 C5 120.0(2)
C3 C4 C10 121.5(3)
C5 C4 C10 118.5(2)
N3 C5 N1 121.2(2)
N3 C5 C4 119.0(2)
N1 C5 C4 119.7(2)
C7 C6 C2 114.5(3)
C7 C6 H6A 108.6
C2 C6 H6A 108.6
C7 C6 H6B 108.6
C2 C6 H6B 108.6
H6A C6 H6B 107.6
C6 C7 H7A 109.5
C6 C7 H7B 109.5
H7A C7 H7B 109.5
C6 C7 H7C 109.5
H7A C7 H7C 109.5
H7B C7 H7C 109.5
C9 C8 C2 114.4(3)
C9 C8 H8A 108.7
C2 C8 H8A 108.7
C9 C8 H8B 108.7
C2 C8 H8B 108.7
H8A C8 H8B 107.6
C8 C9 H9A 109.5
C8 C9 H9B 109.5
H9A C9 H9B 109.5
C8 C9 H9C 109.5
H9A C9 H9C 109.5
H9B C9 H9C 109.5
C11 C10 C4 113.2(3)
C11 C10 H10A 108.9
C4 C10 H10A 108.9
C11 C10 H10B 108.9
C4 C10 H10B 108.9
H10A C10 H10B 107.7
C10 C11 H11A 109.5
C10 C11 H11B 109.5
H11A C11 H11B 109.5
C10 C11 H11C 109.5
H11A C11 H11C 109.5
H11B C11 H11C 109.5
C15 C12 C14 110.5(2)
C15 C12 C13 108.3(2)
C14 C12 C13 108.4(2)
C15 C12 P1 112.15(19)
C14 C12 P1 112.27(18)
C13 C12 P1 104.85(17)
C12 C13 H13A 109.5
C12 C13 H13B 109.5
H13A C13 H13B 109.5
C12 C13 H13C 109.5
H13A C13 H13C 109.5
H13B C13 H13C 109.5
C12 C14 H14A 109.5
C12 C14 H14B 109.5
H14A C14 H14B 109.5
C12 C14 H14C 109.5
H14A C14 H14C 109.5
H14B C14 H14C 109.5
C12 C15 H15A 109.5
C12 C15 H15B 109.5
H15A C15 H15B 109.5
C12 C15 H15C 109.5
H15A C15 H15C 109.5
H15B C15 H15C 109.5
C19 C16 C18 111.2(3)
C19 C16 C17 108.3(3)
C18 C16 C17 107.8(2)
C19 C16 P1 112.99(19)
C18 C16 P1 105.05(18)
C17 C16 P1 111.34(19)
C16 C17 H17A 109.5
C16 C17 H17B 109.5
H17A C17 H17B 109.5
C16 C17 H17C 109.5
H17A C17 H17C 109.5
H17B C17 H17C 109.5
C16 C18 H18A 109.5
C16 C18 H18B 109.5
H18A C18 H18B 109.5
C16 C18 H18C 109.5
H18A C18 H18C 109.5
H18B C18 H18C 109.5
C16 C19 H19A 109.5
C16 C19 H19B 109.5
H19A C19 H19B 109.5
C16 C19 H19C 109.5
H19A C19 H19C 109.5
H19B C19 H19C 109.5
C22 C20 C23 110.5(3)
C22 C20 C21 108.6(2)
C23 C20 C21 108.6(2)
C22 C20 P2 112.70(18)
C23 C20 P2 111.6(2)
C21 C20 P2 104.55(18)
C20 C21 H21A 109.5
C20 C21 H21B 109.5
H21A C21 H21B 109.5
C20 C21 H21C 109.5
H21A C21 H21C 109.5
H21B C21 H21C 109.5
C20 C22 H22A 109.5
C20 C22 H22B 109.5
H22A C22 H22B 109.5
C20 C22 H22C 109.5
H22A C22 H22C 109.5
H22B C22 H22C 109.5
C20 C23 H23A 109.5
C20 C23 H23B 109.5
H23A C23 H23B 109.5
C20 C23 H23C 109.5
H23A C23 H23C 109.5
H23B C23 H23C 109.5
C26 C24 C27 109.6(3)
C26 C24 C25 109.8(3)
C27 C24 C25 108.3(3)
C26 C24 P2 112.7(2)
C27 C24 P2 104.0(2)
C25 C24 P2 112.2(2)
C24 C25 H25A 109.5
C24 C25 H25B 109.5
H25A C25 H25B 109.5
C24 C25 H25C 109.5
H25A C25 H25C 109.5
H25B C25 H25C 109.5
C24 C26 H26A 109.5
C24 C26 H26B 109.5
H26A C26 H26B 109.5
C24 C26 H26C 109.5
H26A C26 H26C 109.5
H26B C26 H26C 109.5
C24 C27 H27A 109.5
C24 C27 H27B 109.5
H27A C27 H27B 109.5
C24 C27 H27C 109.5
H27A C27 H27C 109.5
H27B C27 H27C 109.5
C1 N1 C5 121.0(2)
C1 N1 Ni1 119.38(15)
C5 N1 Ni1 119.59(16)
C1 N2 P1 113.60(17)
C5 N3 P2 113.39(17)
N1 Ni1 P2 83.14(6)
N1 Ni1 P1 83.33(6)
P2 Ni1 P1 166.44(3)
N1 Ni1 Br1 176.53(6)
P2 Ni1 Br1 97.43(2)
P1 Ni1 Br1 96.13(2)
N2 P1 C12 103.05(11)
N2 P1 C16 102.58(11)
C12 P1 C16 113.28(11)
N2 P1 Ni1 102.09(7)
C12 P1 Ni1 116.46(8)
C16 P1 Ni1 116.45(9)
N3 P2 C20 102.30(11)
N3 P2 C24 102.69(12)
C20 P2 C24 113.77(13)
N3 P2 Ni1 102.59(7)
C20 P2 Ni1 116.20(8)
C24 P2 Ni1 116.33(9)

loop_
_geom_bond_atom_site_label_1
_geom_bond_atom_site_label_2
_geom_bond_distance
Br1 Ni1 2.2986(5)
C1 N2 1.297(3)
C1 N1 1.386(3)
C1 C2 1.521(3)
C2 C3 1.493(4)
C2 C6 1.524(4)
C2 C8 1.568(5)
C3 C4 1.320(4)
C3 H3 0.9500
C4 C5 1.480(4)
C4 C10 1.513(4)
C5 N3 1.298(3)
C5 N1 1.401(3)
C6 C7 1.504(7)
C6 H6A 0.9900
C6 H6B 0.9900
C7 H7A 0.9800
C7 H7B 0.9800
C7 H7C 0.9800
C8 C9 1.522(7)
C8 H8A 0.9900
C8 H8B 0.9900
C9 H9A 0.9800
C9 H9B 0.9800
C9 H9C 0.9800
C10 C11 1.483(5)
C10 H10A 0.9900
C10 H10B 0.9900
C11 H11A 0.9800
C11 H11B 0.9800
C11 H11C 0.9800
C12 C15 1.526(4)
C12 C14 1.528(4)
C12 C13 1.533(4)
C12 P1 1.868(2)
C13 H13A 0.9800
C13 H13B 0.9800
C13 H13C 0.9800
C14 H14A 0.9800
C14 H14B 0.9800
C14 H14C 0.9800
C15 H15A 0.9800
C15 H15B 0.9800
C15 H15C 0.9800
C16 C19 1.518(4)
C16 C18 1.522(4)
C16 C17 1.543(4)
C16 P1 1.871(2)
C17 H17A 0.9800
C17 H17B 0.9800
C17 H17C 0.9800
C18 H18A 0.9800
C18 H18B 0.9800
C18 H18C 0.9800
C19 H19A 0.9800
C19 H19B 0.9800
C19 H19C 0.9800
C20 C22 1.531(4)
C20 C23 1.533(4)
C20 C21 1.540(4)
C20 P2 1.866(3)
C21 H21A 0.9800
C21 H21B 0.9800
C21 H21C 0.9800
C22 H22A 0.9800
C22 H22B 0.9800
C22 H22C 0.9800
C23 H23A 0.9800
C23 H23B 0.9800
C23 H23C 0.9800
C24 C26 1.521(5)
C24 C27 1.531(4)
C24 C25 1.533(4)
C24 P2 1.868(3)
C25 H25A 0.9800
C25 H25B 0.9800
C25 H25C 0.9800
C26 H26A 0.9800
C26 H26B 0.9800
C26 H26C 0.9800
C27 H27A 0.9800
C27 H27B 0.9800
C27 H27C 0.9800
N1 Ni1 1.888(2)
N2 P1 1.692(2)
N3 P2 1.695(2)
Ni1 P2 2.1969(7)
Ni1 P1 2.1971(7)
